data_4125219
loop_
_publ_author_name
'Liu, Zhichang'
'Samanta, Avik'
'Lei, Juying'
'Sun, Junling'
'Wang, Yuping'
'Stoddart, J. Fraser'

_publ_section_title
;
 Cation-Dependent Gold Recovery with \a-Cyclodextrin Facilitated by
 Second-Sphere Coordination.
;
_journal_issue 36
_journal_name_full 'Journal of the American Chemical Society'
_journal_page_first 11643
_journal_page_last 11653
_journal_paper_doi 10.1021/jacs.6b04986
_journal_volume 138
_journal_year 2016
_chemical_formula_moiety '(C48 H80 Na O40), 2(C48 H80 O40), (Au Br4), 3(O), 12(H2 O)'
_chemical_formula_sum 'C144 H264 Au Br4 Na O135'
_chemical_formula_weight 4695.10
_chemical_name_systematic
;
 ?
;
_space_group_crystal_system tetragonal
_space_group_IT_number 90
_space_group_name_Hall 'P 4ab 2ab'
_space_group_name_H-M_alt 'P 4 21 2'
_symmetry_space_group_name_Hall 'P 4ab 2ab'
_symmetry_space_group_name_H-M 'P 4 21 2'
_atom_sites_solution_hydrogens mixed
_atom_sites_solution_primary dual
_audit_creation_date 2013-03-28
_audit_creation_method
;
  Olex2 1.2
  (compiled Dec  5 2012 16:17:34, GUI svn.r4385)
;
_cell_angle_alpha 90
_cell_angle_beta 90
_cell_angle_gamma 90
_cell_formula_units_Z 2
_cell_length_a 23.6486(4)
_cell_length_b 23.6486(4)
_cell_length_c 22.7925(5)
_cell_measurement_reflns_used 9937
_cell_measurement_temperature 100(2)
_cell_measurement_theta_max 63.43
_cell_measurement_theta_min 4.21
_cell_volume 12746.8(4)
_computing_cell_refinement 'SAINT V7.23A (Bruker, 2005)'
_computing_data_collection 'APEX2 V2.1-4 (Bruker, 2007)'
_computing_data_reduction 'Bruker SAINT'
_computing_molecular_graphics
;
O. V. Dolomanov, L. J. Bourhis, R. J. Gildea, J. A. K. Howard and H. Puschmann,
OLEX2: a complete structure solution, refinement and analysis program.
J. Appl. Cryst. (2009). 42, 339-341.
;
_computing_publication_material
;
O. V. Dolomanov, L. J. Bourhis, R. J. Gildea, J. A. K. Howard and H. Puschmann,
OLEX2: a complete structure solution, refinement and analysis program.
J. Appl. Cryst. (2009). 42, 339-341.
;
_computing_structure_refinement
;
SHELXL, G.M. Sheldrick, Acta Cryst.
(2008). A64, 112-122
;
_computing_structure_solution
;
SHELXD, G.M. Sheldrick, Acta Cryst.
(2008). A64, 112-122
;
_diffrn_ambient_temperature 99.97
_diffrn_detector_area_resol_mean 8
_diffrn_measured_fraction_theta_full 0.938
_diffrn_measured_fraction_theta_max 0.995
_diffrn_measurement_device_type 'Bruker Kappa APEX CCD area detector'
_diffrn_measurement_method '\w and \f scans'
_diffrn_radiation_monochromator 'Quazar optics'
_diffrn_radiation_type CuK\a
_diffrn_radiation_wavelength 1.54178
_diffrn_reflns_av_R_equivalents 0.1508
_diffrn_reflns_av_unetI/netI 0.0834
_diffrn_reflns_Laue_measured_fraction_full 0.938
_diffrn_reflns_Laue_measured_fraction_max 0.995
_diffrn_reflns_limit_h_max 27
_diffrn_reflns_limit_h_min -27
_diffrn_reflns_limit_k_max 21
_diffrn_reflns_limit_k_min -17
_diffrn_reflns_limit_l_max 26
_diffrn_reflns_limit_l_min -26
_diffrn_reflns_number 79552
_diffrn_reflns_point_group_measured_fraction_full 0.934
_diffrn_reflns_point_group_measured_fraction_max 0.992
_diffrn_reflns_theta_full 67.679
_diffrn_reflns_theta_max 65.01
_diffrn_reflns_theta_min 1.87
_diffrn_source microsource
_diffrn_standards_number 0
_exptl_absorpt_coefficient_mu 2.658
_exptl_absorpt_correction_T_max 0.7526
_exptl_absorpt_correction_T_min 0.5707
_exptl_absorpt_correction_type multi-scan
_exptl_absorpt_process_details
;
SADABS-2008/1 (Bruker,2008) was used for absorption correction.
wR2(int) was 0.0993 before and 0.0817 after correction.
The Ratio of minimum to maximum transmission is 0.7583.
The \l/2 correction factor is 0.0015.
;
_exptl_crystal_colour red
_exptl_crystal_colour_primary red
_exptl_crystal_density_diffrn 1.223
_exptl_crystal_description plate
_exptl_crystal_F_000 4876
_exptl_crystal_size_max 0.141
_exptl_crystal_size_mid 0.119
_exptl_crystal_size_min 0.044
_refine_diff_density_max 0.671
_refine_diff_density_min -1.478
_refine_diff_density_rms 0.088
_refine_ls_abs_structure_details
;
 Classical Flack method preferred over Parsons because s.u. lower.
;
_refine_ls_abs_structure_Flack 0.055(16)
_refine_ls_extinction_method none
_refine_ls_goodness_of_fit_ref 0.937
_refine_ls_hydrogen_treatment constr
_refine_ls_matrix_type full
_refine_ls_number_parameters 719
_refine_ls_number_reflns 10807
_refine_ls_number_restraints 76
_refine_ls_restrained_S_all 0.955
_refine_ls_R_factor_all 0.0834
_refine_ls_R_factor_gt 0.0613
_refine_ls_shift/su_max 0.001
_refine_ls_shift/su_mean 0.000
_refine_ls_structure_factor_coef Fsqd
_refine_ls_weighting_details
;
 w=1/[\s^2^(Fo^2^)+(0.1077P)^2^]
 where P=(Fo^2^+2Fc^2^)/3
;
_refine_ls_weighting_scheme calc
_refine_ls_wR_factor_gt 0.1603
_refine_ls_wR_factor_ref 0.1688
_reflns_Friedel_coverage 0.783
_reflns_Friedel_fraction_full 0.928
_reflns_Friedel_fraction_max 0.989
_reflns_number_gt 7230
_reflns_number_total 10807
_reflns_threshold_expression 'I > 2\s(I)'
_cod_data_source_file ja6b04986_si_012.cif
_cod_data_source_block n2568
_cod_depositor_comments 'Adding full bibliography for 4125213--4125224.cif.'
_cod_original_cell_volume 12746.9(5)
_cod_database_code 4125219
_olex2_refinement_description
;
1. Fixed Uiso
 At 1.2 times of:
  All C(H) groups, All C(H,H) groups
 At 1.5 times of:
  All O(H) groups, All O(H,H) groups
2. Shared sites
{Na1, O}
3. Restrained distances
 Au1B-Br2B \\sim Au1B-Br1B \\sim Au1-Br2 \\sim Au1-Br1 \\sim Au1A-Br1A \\sim Au1A-Br2A
 with sigma of 0.02
4. Restrained planarity
 Au1B, Br1B_$1, Br2B, Br1B, Br1B_$2, Br1B_$5, Br2B_$2, Br2B_$5, Br2B_$1
 with sigma of 0.1
5. Rigid bond restraints
 Au1A, Au1, Au1B
 with sigma for 1-2 distances of 0.01 and sigma for 1-3 distances of 0.01
 Br2A, Br1A, Br2, Br1, Br2B, Br1B
 with sigma for 1-2 distances of 0.01 and sigma for 1-3 distances of 0.01
6. Uiso/Uaniso restraints and constraints
Au1A \\sim Au1 \\sim Au1B: within 1.7A with sigma of 0.01 and sigma for terminal atoms of 0.02
Br2A \\sim Br1A \\sim Br2 \\sim Br1 \\sim Br2B \\sim Br1B: within 1.7A with sigma of 0.01 and sigma for terminal atoms of 0.02
Uanis(Br2A) \\sim Ueq: with sigma of 0.01 and sigma for terminal atoms of 0.02
Uanis(Na1) = Uanis(O)
7. Others
 1*[Sof(Au1B)+Sof(Br1B)+Sof(Br2B)]+1*[Sof(Au1)+Sof(Br1)+Sof(Br2)]+1*[Sof(Au1A)+
 Sof(Br1A)+Sof(Br2A)]=1 with esd of 0.0001
 Sof(Au1A)=Sof(Br1A)=Sof(Br2A)
 Sof(Au1)=Sof(Br1)=Sof(Br2)
 Sof(Au1B)=Sof(Br1B)=Sof(Br2B)
 Fixed Sof: Na1(0.25) O(0.75)
8.a Free rotating group:
 O9(H9C,H9D), O13(H13A,H13B)
8.b Rotating group:
 O12(H12A,H12B)
8.c Ternary CH refined with riding coordinates:
 C1(H1A), C1A(H1AA), C2(H2), C2A(H2A), C3(H3B), C3A(H3AA), C4(H4B), C4A(H4AA),
 C5(H5), C5A(H5AA), C7(H7), C7A(H7A), C8(H8B), C8A(H8AA), C9(H9), C9A(H9A),
 C10(H10B), C10A(H10C), C11(H11B), C11A(H11C), C1B(H1B), C2B(H2B), C3B(H3BB),
 C4B(H4BB), C5B(H5BA), C7B(H7B), C8B(H8BB), C9B(H9BA), C10B(H10E), C11B(H11D)
8.d Secondary CH2 refined with riding coordinates:
 C6(H6A,H6B), C6A(H6AA,H6AB), C12(H12C,H12D), C12A(H12E,H12F), C6B(H6BA,H6BB),
 C12B(H12G,H12H)
8.e Tetrahedral OH refined with riding coordinates:
 O5(H1), O10A(H10A), O10B(H10D)
8.f Idealised tetrahedral OH refined as rotating group:
 O3(H3), O3A(H3A), O4(H4), O4A(H4A), O5A(H5A), O8(H8), O8A(H8A), O10(H10),
 O11(H11), O11A(H11A), O3B(H3BA), O4B(H4BA), O5B(H5B), O8B(H8BA), O9B(H9B)
;
_smtbx_masks_special_details
;
The solvent masking procedure as implemented in Olex2 was used to remove the
electronic contribution of solvent molecules from the refinement.  As the exact
solvent content is not known, only the atoms used in the refinement model are
reported in the formula here.

Total solvent accessible volume / cell = 3708.9 Ang^3^ [29.1%]
Total electron count / cell = 895.5
;
_shelx_estimated_absorpt_t_max 0.892
_shelx_estimated_absorpt_t_min 0.706
_shelx_space_group_comment
;
The symmetry employed for this shelxl refinement is uniquely defined
by the following loop, which should always be used as a source of
symmetry information in preference to the above space-group names.
They are only intended as comments.
;
_shelxl_version_number 2012-9

loop_
_space_group_symop_operation_xyz
'x, y, z'
'-y+1/2, x+1/2, z'
'-x, -y, z'
'y+1/2, -x+1/2, z'
'x+1/2, -y+1/2, -z'
'-x+1/2, y+1/2, -z'
'y, x, -z'
'-y, -x, -z'

loop_
_atom_site_label
_atom_site_type_symbol
_atom_site_fract_x
_atom_site_fract_y
_atom_site_fract_z
_atom_site_U_iso_or_equiv
_atom_site_adp_type
_atom_site_occupancy
_atom_site_site_symmetry_order
_atom_site_calc_flag
_atom_site_refinement_flags_posn
_atom_site_refinement_flags_adp
_atom_site_refinement_flags_occupancy
_atom_site_disorder_assembly
_atom_site_disorder_group
Au1A Au 0.5000 0.0000 0.5939(5) 0.086(3) Uani 0.313(4) 4 d DS TU P A 2
Br1A Br 0.4409(10) 0.0686(8) 0.6353(14) 0.233(10) Uani 0.157(2) 1 d D U P A 2
Br2A Br 0.5088(13) 0.0987(6) 0.6027(11) 0.173(8) Uani 0.157(2) 1 d D U P A 2
Au1 Au 0.5000 0.0000 0.5772(5) 0.083(2) Uani 0.440(4) 4 d DS TU P B 1
Br1 Br 0.4354(6) 0.0781(6) 0.5771(12) 0.217(9) Uani 0.220(2) 1 d D U P B 1
Br2 Br 0.5071(11) 0.1008(4) 0.5645(9) 0.170(7) Uani 0.220(2) 1 d D U P B 1
Au1B Au 0.5000 0.0000 0.5371(5) 0.109(3) Uani 0.246(4) 4 d DS TU P C 3
Br1B Br 0.4281(14) 0.0685(14) 0.5364(7) 0.232(12) Uani 0.123(2) 1 d D U P C 3
Br2B Br 0.506(3) 0.1002(8) 0.5360(7) 0.191(10) Uani 0.123(2) 1 d D U P C 3
Na1 Na 0.3892(2) 0.3368(2) 0.54661(19) 0.0557(13) Uani 0.25 1 d . . P . .
O O 0.3892(2) 0.3368(2) 0.54661(19) 0.0557(13) Uani 0.75 1 d . . P . .
O1 O 0.35441(19) 0.19930(18) 0.35792(15) 0.0266(10) Uani 1 1 d . . . . .
O1A O 0.67058(19) 0.17805(19) 0.73279(16) 0.0308(10) Uani 1 1 d . . . . .
O2 O 0.39622(18) 0.2604(2) 0.42531(17) 0.0308(10) Uani 1 1 d . . . . .
O2A O 0.63573(19) 0.24391(19) 0.66602(16) 0.0302(11) Uani 1 1 d . . . . .
O3 O 0.35308(18) 0.28388(18) 0.27164(16) 0.0256(10) Uani 1 1 d . . . . .
H3 H 0.3320 0.2554 0.2743 0.038 Uiso 1 1 calc R U . . .
O3A O 0.6767(2) 0.2584(2) 0.81926(17) 0.0385(12) Uani 1 1 d . . . . .
H3A H 0.6980 0.2306 0.8132 0.058 Uiso 1 1 calc R U . . .
O4 O 0.4768(2) 0.2984(2) 0.26874(15) 0.0343(11) Uani 1 1 d . . . . .
H4 H 0.4713 0.2842 0.2355 0.051 Uiso 1 1 calc R U . . .
O4A O 0.5629(2) 0.2951(2) 0.82168(18) 0.0410(13) Uani 1 1 d . . . . .
H4A H 0.5304 0.3059 0.8121 0.061 Uiso 1 1 calc R U . . .
O5 O 0.4863(2) 0.2972(2) 0.49632(17) 0.0414(13) Uani 1 1 d . . . . .
H1 H 0.4600 0.3165 0.4819 0.062 Uiso 1 1 calc R U . . .
O5A O 0.5544(3) 0.2924(3) 0.5935(2) 0.0585(16) Uani 1 1 d . . . . .
H5A H 0.5649 0.2928 0.5583 0.088 Uiso 1 1 calc R U . . .
O6 O 0.53637(17) 0.24622(19) 0.35726(14) 0.0250(10) Uani 1 1 d . . . . .
O6A O 0.49392(19) 0.25011(17) 0.73156(16) 0.0283(10) Uani 1 1 d . . . . .
O7 O 0.6094(2) 0.2547(2) 0.42496(16) 0.0354(11) Uani 1 1 d . . . . .
O7A O 0.42268(18) 0.26911(18) 0.66332(16) 0.0266(10) Uani 1 1 d . . . . .
O8 O 0.5992(2) 0.3021(2) 0.27236(16) 0.0329(11) Uani 1 1 d . . . . .
H8 H 0.5710 0.2826 0.2628 0.049 Uiso 1 1 calc R U . . .
O8A O 0.4424(2) 0.3143(2) 0.81612(18) 0.0366(12) Uani 1 1 d . . . . .
H8A H 0.4624 0.3425 0.8074 0.055 Uiso 1 1 calc R U . . .
O10 O 0.6981(2) 0.2173(2) 0.49295(17) 0.0455(14) Uani 1 1 d . . . . .
H10 H 0.6955 0.2481 0.4748 0.068 Uiso 1 1 calc R U . . .
O10A O 0.33222(19) 0.2442(2) 0.59171(16) 0.0311(11) Uani 1 1 d . . . . .
H10A H 0.3103 0.2542 0.6188 0.047 Uiso 1 1 calc R U . . .
O11 O 0.68934(19) 0.2194(2) 0.26727(16) 0.0302(10) Uani 1 1 d . . . . .
H11 H 0.7002 0.1860 0.2620 0.045 Uiso 1 1 calc R U . . .
O11A O 0.3402(2) 0.2489(2) 0.82407(16) 0.0329(11) Uani 1 1 d . . . . .
H11A H 0.3116 0.2287 0.8182 0.049 Uiso 1 1 calc R U . . .
O12 O 0.4376(4) 0.4257(3) 0.6125(3) 0.097(3) Uani 1 1 d . . . . .
H12A H 0.4767 0.4242 0.6358 0.145 Uiso 1 1 d R U . . .
H12B H 0.4196 0.4666 0.6174 0.145 Uiso 1 1 d R U . . .
C1 C 0.3620(3) 0.2566(3) 0.3756(2) 0.0230(14) Uani 1 1 d . . . . .
H1A H 0.3242 0.2736 0.3845 0.028 Uiso 1 1 calc R U . . .
C1A C 0.6692(3) 0.2363(3) 0.7171(2) 0.0287(15) Uani 1 1 d . . . . .
H1AA H 0.7086 0.2493 0.7087 0.034 Uiso 1 1 calc R U . . .
C2 C 0.3882(3) 0.2876(3) 0.3231(2) 0.0256(14) Uani 1 1 d . . . . .
H2 H 0.3914 0.3285 0.3339 0.031 Uiso 1 1 calc R U . . .
C2A C 0.6457(3) 0.2705(3) 0.7678(2) 0.0340(16) Uani 1 1 d . . . . .
H2A H 0.6494 0.3117 0.7585 0.041 Uiso 1 1 calc R U . . .
C3 C 0.4482(3) 0.2654(3) 0.3124(2) 0.0231(14) Uani 1 1 d . . . . .
H3B H 0.4467 0.2248 0.3001 0.028 Uiso 1 1 calc R U . . .
C3A C 0.5845(3) 0.2566(3) 0.7775(2) 0.0245(14) Uani 1 1 d . . . . .
H3AA H 0.5803 0.2165 0.7909 0.029 Uiso 1 1 calc R U . . .
C4 C 0.4812(2) 0.2711(3) 0.3684(2) 0.0241(14) Uani 1 1 d . . . . .
H4B H 0.4851 0.3118 0.3796 0.029 Uiso 1 1 calc R U . . .
C4A C 0.5525(3) 0.2659(3) 0.7201(2) 0.0270(15) Uani 1 1 d . . . . .
H4AA H 0.5549 0.3065 0.7079 0.032 Uiso 1 1 calc R U . . .
C5 C 0.4509(3) 0.2378(3) 0.4171(2) 0.0321(16) Uani 1 1 d . . . . .
H5 H 0.4473 0.1974 0.4047 0.039 Uiso 1 1 calc R U . . .
C5A C 0.5772(3) 0.2279(3) 0.6726(3) 0.0299(16) Uani 1 1 d . . . . .
H5AA H 0.5746 0.1874 0.6851 0.036 Uiso 1 1 calc R U . . .
C6 C 0.4816(3) 0.2400(3) 0.4765(2) 0.0354(18) Uani 1 1 d . . . . .
H6A H 0.4605 0.2174 0.5057 0.042 Uiso 1 1 calc R U . . .
H6B H 0.5198 0.2233 0.4723 0.042 Uiso 1 1 calc R U . . .
C6A C 0.5497(4) 0.2355(3) 0.6132(3) 0.042(2) Uani 1 1 d . . . . .
H6AA H 0.5681 0.2100 0.5844 0.051 Uiso 1 1 calc R U . . .
H6AB H 0.5093 0.2249 0.6157 0.051 Uiso 1 1 calc R U . . .
C7 C 0.5835(3) 0.2789(3) 0.3738(2) 0.0275(15) Uani 1 1 d . . . . .
H7 H 0.5714 0.3186 0.3823 0.033 Uiso 1 1 calc R U . . .
C7A C 0.4522(3) 0.2885(3) 0.7139(2) 0.0247(14) Uani 1 1 d . . . . .
H7A H 0.4705 0.3256 0.7047 0.030 Uiso 1 1 calc R U . . .
C8 C 0.6247(3) 0.2784(3) 0.3234(3) 0.0256(14) Uani 1 1 d . . . . .
H8B H 0.6574 0.3030 0.3344 0.031 Uiso 1 1 calc R U . . .
C8A C 0.4103(3) 0.2968(3) 0.7654(2) 0.0275(15) Uani 1 1 d . . . . .
H8AA H 0.3824 0.3270 0.7549 0.033 Uiso 1 1 calc R U . . .
C9 C 0.6472(3) 0.2206(3) 0.3120(2) 0.0283(15) Uani 1 1 d . . . . .
H9 H 0.6154 0.1946 0.3012 0.034 Uiso 1 1 calc R U . . .
C9A C 0.3792(3) 0.2419(3) 0.7767(2) 0.0278(15) Uani 1 1 d . . . . .
H9A H 0.4075 0.2125 0.7881 0.033 Uiso 1 1 calc R U . . .
C10 C 0.6756(3) 0.1999(3) 0.3684(2) 0.0297(16) Uani 1 1 d . . . . .
H10B H 0.7065 0.2267 0.3794 0.036 Uiso 1 1 calc R U . . .
C10A C 0.3509(3) 0.2235(3) 0.7213(2) 0.0256(15) Uani 1 1 d . . . . .
H10C H 0.3226 0.2527 0.7094 0.031 Uiso 1 1 calc R U . . .
C11 C 0.6310(3) 0.1991(3) 0.4171(2) 0.0276(15) Uani 1 1 d . . . . .
H11B H 0.5993 0.1735 0.4052 0.033 Uiso 1 1 calc R U . . .
C11A C 0.3953(3) 0.2165(3) 0.6717(2) 0.0231(14) Uani 1 1 d . . . . .
H11C H 0.4237 0.1873 0.6833 0.028 Uiso 1 1 calc R U . . .
C12 C 0.6532(3) 0.1806(3) 0.4753(2) 0.0376(18) Uani 1 1 d . . . . .
H12C H 0.6225 0.1816 0.5048 0.045 Uiso 1 1 calc R U . . .
H12D H 0.6673 0.1413 0.4726 0.045 Uiso 1 1 calc R U . . .
C12A C 0.3688(3) 0.2005(3) 0.6125(2) 0.0240(14) Uani 1 1 d . . . . .
H12E H 0.3992 0.1938 0.5834 0.029 Uiso 1 1 calc R U . . .
H12F H 0.3471 0.1650 0.6169 0.029 Uiso 1 1 calc R U . . .
O1B O 0.2645(2) 0.0778(2) 0.06070(17) 0.0356(12) Uani 1 1 d . . . . .
O2B O 0.3128(2) 0.2125(2) -0.00336(15) 0.0322(11) Uani 1 1 d . . . . .
O3B O 0.2506(2) 0.15466(19) 0.15606(16) 0.0298(10) Uani 1 1 d . . . . .
H3BA H 0.2377 0.1217 0.1535 0.045 Uiso 1 1 calc R U . . .
O4B O 0.32166(19) 0.2510(2) 0.15216(16) 0.0296(10) Uani 1 1 d . . . . .
H4BA H 0.2996 0.2754 0.1661 0.044 Uiso 1 1 calc R U . . .
O5B O 0.2296(2) 0.1432(2) -0.0646(2) 0.0526(14) Uani 1 1 d . . . . .
H5B H 0.2166 0.1578 -0.0338 0.079 Uiso 1 1 calc R U . . .
O6B O 0.38934(18) 0.2226(2) 0.06077(16) 0.0298(11) Uani 1 1 d . . . . .
O7B O 0.5179(2) 0.2835(2) -0.00323(16) 0.0421(13) Uani 1 1 d . . . . .
O8B O 0.4327(2) 0.2873(2) 0.15650(17) 0.0366(12) Uani 1 1 d . . . . .
H8BA H 0.4017 0.2700 0.1574 0.055 Uiso 1 1 calc R U . . .
O9B O 0.5512(2) 0.3062(3) 0.15233(18) 0.0433(13) Uani 1 1 d . . . . .
H9B H 0.5362 0.2867 0.1790 0.065 Uiso 1 1 calc R U . . .
O10B O 0.4109(4) 0.2921(4) -0.0669(2) 0.093(3) Uani 1 1 d . . . . .
H10D H 0.3948 0.2903 -0.0998 0.139 Uiso 1 1 calc R U . . .
C1B C 0.2670(3) 0.1386(3) 0.0523(2) 0.0314(16) Uani 1 1 d . . . . .
H1B H 0.2284 0.1537 0.0435 0.038 Uiso 1 1 calc R U . . .
C2B C 0.2895(3) 0.1647(3) 0.1087(2) 0.0274(15) Uani 1 1 d . . . . .
H2B H 0.3269 0.1472 0.1185 0.033 Uiso 1 1 calc R U . . .
C3B C 0.2968(3) 0.2265(3) 0.1007(2) 0.0268(15) Uani 1 1 d . . . . .
H3BB H 0.2586 0.2437 0.0948 0.032 Uiso 1 1 calc R U . . .
C4B C 0.3337(3) 0.2407(3) 0.0466(2) 0.0320(16) Uani 1 1 d . . . . .
H4BB H 0.3334 0.2824 0.0396 0.038 Uiso 1 1 calc R U . . .
C5B C 0.3075(3) 0.1522(3) 0.0017(2) 0.0317(16) Uani 1 1 d . . . . .
H5BA H 0.3455 0.1364 0.0117 0.038 Uiso 1 1 calc R U . . .
C6B C 0.2902(3) 0.1285(3) -0.0557(2) 0.0412(18) Uani 1 1 d . . . . .
H6BA H 0.2952 0.0870 -0.0558 0.049 Uiso 1 1 calc R U . . .
H6BB H 0.3135 0.1448 -0.0875 0.049 Uiso 1 1 calc R U . . .
C7B C 0.4317(3) 0.2613(3) 0.0526(2) 0.0325(17) Uani 1 1 d . . . . .
H7B H 0.4149 0.2992 0.0440 0.039 Uiso 1 1 calc R U . . .
C8B C 0.4675(3) 0.2646(3) 0.1096(2) 0.0364(18) Uani 1 1 d . . . . .
H8BB H 0.4818 0.2261 0.1204 0.044 Uiso 1 1 calc R U . . .
C9B C 0.5162(3) 0.3045(4) 0.1009(2) 0.0363(18) Uani 1 1 d . . . . .
H9BA H 0.5007 0.3433 0.0938 0.044 Uiso 1 1 calc R U . . .
C10B C 0.5517(3) 0.2872(3) 0.0471(2) 0.0370(18) Uani 1 1 d . . . . .
H10E H 0.5817 0.3163 0.0405 0.044 Uiso 1 1 calc R U . . .
C11B C 0.4723(3) 0.2441(4) 0.0023(2) 0.0387(19) Uani 1 1 d . . . . .
H11D H 0.4882 0.2059 0.0111 0.046 Uiso 1 1 calc R U . . .
C12B C 0.4412(4) 0.2416(4) -0.0568(3) 0.052(2) Uani 1 1 d . . . . .
H12G H 0.4690 0.2358 -0.0887 0.063 Uiso 1 1 calc R U . . .
H12H H 0.4148 0.2092 -0.0569 0.063 Uiso 1 1 calc R U . . .
O9 O 0.4101(4) 0.4229(4) 0.8354(3) 0.092(2) Uani 1 1 d G . . . .
H9C H 0.4435 0.4378 0.8324 0.138 Uiso 1 1 d G U . . .
H9D H 0.4060 0.4083 0.8701 0.138 Uiso 1 1 d G U . . .
O13 O 0.5896(5) 0.4110(6) 0.8381(6) 0.139(4) Uani 1 1 d G . . . .
H13A H 0.5931 0.3950 0.8722 0.209 Uiso 1 1 d G U . . .
H13B H 0.5588 0.4311 0.8373 0.209 Uiso 1 1 d G U . . .

loop_
_atom_site_aniso_label
_atom_site_aniso_U_11
_atom_site_aniso_U_22
_atom_site_aniso_U_33
_atom_site_aniso_U_23
_atom_site_aniso_U_13
_atom_site_aniso_U_12
Au1A 0.080(3) 0.080(3) 0.099(3) 0.000 0.000 0.000
Br1A 0.163(11) 0.089(8) 0.45(3) -0.050(16) -0.013(18) 0.073(8)
Br2A 0.162(11) 0.038(7) 0.319(19) -0.087(10) 0.028(16) -0.013(7)
Au1 0.0344(14) 0.0344(14) 0.179(8) 0.000 0.000 0.000
Br1 0.119(7) 0.087(6) 0.44(3) -0.027(15) -0.041(16) 0.068(5)
Br2 0.143(9) 0.023(5) 0.35(2) 0.001(8) 0.088(19) -0.001(5)
Au1B 0.080(3) 0.080(3) 0.166(6) 0.000 0.000 0.000
Br1B 0.136(12) 0.109(12) 0.45(3) -0.005(18) -0.045(19) 0.044(10)
Br2B 0.132(13) 0.058(11) 0.38(2) 0.009(13) 0.05(2) -0.022(10)
Na1 0.054(3) 0.060(3) 0.053(3) 0.010(2) 0.004(2) 0.006(2)
O 0.054(3) 0.060(3) 0.053(3) 0.010(2) 0.004(2) 0.006(2)
O1 0.039(3) 0.029(3) 0.0116(18) -0.0045(17) -0.0026(17) -0.002(2)
O1A 0.038(3) 0.030(3) 0.0239(19) 0.0021(19) -0.0031(19) 0.000(2)
O2 0.029(3) 0.043(3) 0.020(2) -0.0061(19) 0.0038(18) 0.002(2)
O2A 0.033(3) 0.042(3) 0.015(2) -0.0012(19) -0.0035(17) 0.008(2)
O3 0.033(3) 0.023(2) 0.0206(19) 0.0006(17) -0.0097(18) 0.0005(19)
O3A 0.036(3) 0.062(4) 0.018(2) -0.001(2) -0.0053(19) -0.003(2)
O4 0.041(3) 0.053(3) 0.0091(17) 0.0035(19) -0.0041(18) 0.001(2)
O4A 0.048(3) 0.053(3) 0.022(2) -0.023(2) -0.001(2) 0.006(3)
O5 0.041(3) 0.062(4) 0.0210(19) -0.002(2) -0.004(2) 0.002(3)
O5A 0.080(4) 0.060(4) 0.035(3) 0.014(3) -0.020(3) 0.000(3)
O6 0.026(3) 0.038(3) 0.0111(17) 0.0002(18) -0.0009(16) 0.005(2)
O6A 0.033(3) 0.026(2) 0.0259(19) 0.0007(18) -0.0027(19) 0.005(2)
O7 0.039(3) 0.059(3) 0.0079(19) -0.0045(19) -0.0057(17) 0.008(2)
O7A 0.033(3) 0.031(3) 0.016(2) -0.0004(17) -0.0038(17) -0.007(2)
O8 0.035(3) 0.049(3) 0.0142(19) 0.001(2) -0.0042(18) 0.002(2)
O8A 0.048(3) 0.034(3) 0.027(2) -0.009(2) -0.012(2) -0.006(2)
O10 0.057(4) 0.059(4) 0.020(2) 0.002(2) -0.020(2) 0.007(3)
O10A 0.033(3) 0.045(3) 0.0150(18) -0.0028(19) -0.0031(17) 0.007(2)
O11 0.035(3) 0.043(3) 0.0127(17) 0.0008(19) 0.0081(17) 0.007(2)
O11A 0.047(3) 0.042(3) 0.0098(18) 0.0013(19) 0.0052(19) 0.006(2)
O12 0.114(7) 0.079(6) 0.098(5) -0.026(4) 0.025(5) -0.014(5)
C1 0.027(4) 0.025(4) 0.018(3) 0.000(2) 0.001(2) 0.002(3)
C1A 0.035(4) 0.027(4) 0.024(3) -0.001(3) -0.001(3) 0.007(3)
C2 0.024(4) 0.036(4) 0.017(3) 0.002(3) -0.004(3) -0.006(3)
C2A 0.042(4) 0.044(4) 0.016(3) -0.009(3) -0.002(3) 0.006(3)
C3 0.023(3) 0.031(4) 0.015(3) 0.001(2) -0.002(2) -0.001(3)
C3A 0.028(4) 0.034(4) 0.010(3) -0.008(3) 0.000(2) 0.003(3)
C4 0.014(3) 0.045(4) 0.013(2) -0.001(3) -0.001(2) 0.005(3)
C4A 0.030(4) 0.034(4) 0.017(3) -0.003(3) -0.001(3) 0.002(3)
C5 0.031(4) 0.056(5) 0.009(3) 0.001(3) -0.002(3) -0.005(3)
C5A 0.025(4) 0.040(4) 0.024(3) -0.010(3) 0.002(3) 0.010(3)
C6 0.035(4) 0.063(5) 0.008(2) 0.005(3) -0.004(3) -0.003(4)
C6A 0.058(5) 0.056(5) 0.013(3) -0.006(3) 0.000(3) 0.021(4)
C7 0.024(4) 0.040(4) 0.019(3) 0.005(3) -0.004(3) 0.006(3)
C7A 0.025(4) 0.029(4) 0.020(3) -0.001(3) -0.006(2) 0.003(3)
C8 0.033(4) 0.023(4) 0.021(3) 0.001(3) -0.001(3) 0.000(3)
C8A 0.042(4) 0.031(4) 0.010(3) -0.004(2) -0.003(3) 0.002(3)
C9 0.033(4) 0.048(4) 0.004(2) 0.005(2) 0.001(2) -0.006(3)
C9A 0.032(4) 0.034(4) 0.017(3) -0.004(3) 0.002(3) -0.001(3)
C10 0.033(4) 0.046(4) 0.010(2) 0.008(3) -0.003(2) 0.004(3)
C10A 0.042(4) 0.023(4) 0.012(3) 0.003(2) 0.002(3) -0.005(3)
C11 0.030(4) 0.043(4) 0.010(3) 0.003(3) 0.004(2) 0.011(3)
C11A 0.020(3) 0.035(4) 0.015(3) -0.006(3) 0.002(2) -0.001(3)
C12 0.043(5) 0.057(5) 0.013(3) 0.010(3) 0.000(3) 0.008(4)
C12A 0.028(4) 0.031(4) 0.014(3) 0.004(3) 0.001(2) 0.006(3)
O1B 0.053(3) 0.037(3) 0.017(2) 0.0037(19) -0.001(2) 0.004(2)
O2B 0.046(3) 0.037(3) 0.0138(18) 0.0024(18) -0.0045(18) 0.009(2)
O3B 0.042(3) 0.035(3) 0.0121(18) -0.0027(17) 0.0015(18) -0.002(2)
O4B 0.033(3) 0.042(3) 0.0136(18) -0.0055(18) -0.0015(17) 0.011(2)
O5B 0.065(4) 0.055(4) 0.038(3) 0.002(3) -0.010(3) 0.011(3)
O6B 0.028(3) 0.048(3) 0.0131(19) 0.0059(18) -0.0013(18) 0.014(2)
O7B 0.043(3) 0.066(4) 0.017(2) 0.007(2) 0.000(2) 0.005(3)
O8B 0.032(3) 0.060(3) 0.018(2) -0.002(2) 0.0033(19) 0.003(2)
O9B 0.039(3) 0.073(4) 0.018(2) -0.006(2) 0.007(2) -0.005(3)
O10B 0.127(7) 0.127(7) 0.024(3) -0.005(3) -0.015(3) 0.048(6)
C1B 0.043(4) 0.040(4) 0.011(3) 0.005(3) 0.002(3) 0.013(3)
C2B 0.040(4) 0.036(4) 0.006(2) 0.005(2) 0.004(2) 0.007(3)
C3B 0.030(4) 0.041(4) 0.010(2) -0.003(2) 0.000(2) 0.006(3)
C4B 0.037(4) 0.042(4) 0.017(3) 0.004(3) 0.000(3) 0.010(3)
C5B 0.045(4) 0.033(4) 0.018(3) 0.005(3) 0.001(3) 0.005(3)
C6B 0.056(5) 0.059(5) 0.009(3) 0.003(3) -0.002(3) 0.016(4)
C7B 0.038(4) 0.046(5) 0.013(3) 0.005(3) 0.000(3) 0.000(3)
C8B 0.029(4) 0.070(5) 0.010(3) 0.000(3) 0.001(2) 0.008(4)
C9B 0.026(4) 0.067(5) 0.016(3) -0.003(3) 0.000(3) -0.001(3)
C10B 0.043(4) 0.055(5) 0.014(3) 0.002(3) 0.003(3) 0.000(4)
C11B 0.042(5) 0.062(5) 0.011(3) 0.005(3) 0.003(3) 0.012(4)
C12B 0.068(6) 0.074(6) 0.015(3) -0.002(4) -0.007(3) 0.027(5)
O9 0.112(7) 0.096(6) 0.067(5) -0.017(4) 0.007(4) 0.014(5)
O13 0.086(7) 0.156(11) 0.176(10) -0.078(8) 0.022(7) -0.047(6)

loop_
_atom_type_symbol
_atom_type_description
_atom_type_scat_dispersion_real
_atom_type_scat_dispersion_imag
_atom_type_scat_source
C C 0.0181 0.0091 'International Tables Vol C Tables 4.2.6.8 and 6.1.1.4'
H H 0.0000 0.0000 'International Tables Vol C Tables 4.2.6.8 and 6.1.1.4'
Au Au -4.4197 7.2980 'International Tables Vol C Tables 4.2.6.8 and 6.1.1.4'
Br Br -0.6763 1.2805 'International Tables Vol C Tables 4.2.6.8 and 6.1.1.4'
Na Na 0.1353 0.1239 'International Tables Vol C Tables 4.2.6.8 and 6.1.1.4'
O O 0.0492 0.0322 'International Tables Vol C Tables 4.2.6.8 and 6.1.1.4'

loop_
_geom_angle_atom_site_label_1
_geom_angle_atom_site_label_2
_geom_angle_atom_site_label_3
_geom_angle
_geom_angle_site_symmetry_1
_geom_angle_site_symmetry_3
Br1A Au1A Br1A 80.7(6) 2_545 .
Br1A Au1A Br1A 132.5(16) 3_655 .
Br1A Au1A Br1A 80.7(6) 4 .
Br1A Au1A Br1A 80.7(6) 2_545 3_655
Br1A Au1A Br1A 132.5(16) 2_545 4
Br1A Au1A Br1A 80.7(6) 3_655 4
Br1A Au1A Br2A 126.9(10) 4 2_545
Br1A Au1A Br2A 46.5(10) . 2_545
Br1A Au1A Br2A 128.3(10) 3_655 2_545
Br1A Au1A Br2A 48.0(10) 2_545 2_545
Br1A Au1A Br2A 48.0(10) . .
Br1A Au1A Br2A 46.5(10) 4 .
Br1A Au1A Br2A 126.9(10) 3_655 .
Br1A Au1A Br2A 128.3(10) 2_545 .
Br1A Au1A Br2A 126.9(10) 2_545 4
Br1A Au1A Br2A 48.0(10) 3_655 3_655
Br1A Au1A Br2A 128.3(10) 4 3_655
Br1A Au1A Br2A 126.9(10) . 3_655
Br1A Au1A Br2A 46.5(10) 2_545 3_655
Br1A Au1A Br2A 128.3(10) . 4
Br1A Au1A Br2A 48.0(10) 4 4
Br1A Au1A Br2A 46.5(10) 3_655 4
Br2A Au1A Br2A 89.59(12) 2_545 .
Br2A Au1A Br2A 89.58(12) 4 .
Br2A Au1A Br2A 170.2(14) 3_655 .
Br2A Au1A Br2A 89.58(12) 3_655 4
Br2A Au1A Br2A 89.58(12) 3_655 2_545
Br2A Au1A Br2A 170.2(14) 4 2_545
Br2A Br1A Au1A 67.1(7) 2_545 .
Br1 Au1 Br1 90.000(3) 4 3_655
Br1 Au1 Br1 179.9(14) . 3_655
Br1 Au1 Br1 90.000(4) 2_545 3_655
Br1 Au1 Br1 90.000(3) 4 .
Br1 Au1 Br1 179.9(14) 4 2_545
Br1 Au1 Br1 90.000(5) . 2_545
Br1 Au1 Br2 136.0(7) 2_545 4
Br1 Au1 Br2 46.8(7) 3_655 4
Br1 Au1 Br2 133.2(8) . 4
Br1 Au1 Br2 44.0(7) 4 4
Br1 Au1 Br2 136.0(7) 3_655 .
Br1 Au1 Br2 133.2(8) 2_545 .
Br1 Au1 Br2 44.0(7) . .
Br1 Au1 Br2 46.8(7) 4 .
Br1 Au1 Br2 136.0(7) 4 2_545
Br1 Au1 Br2 136.0(7) . 3_655
Br1 Au1 Br2 46.8(7) 2_545 3_655
Br1 Au1 Br2 44.0(7) 3_655 3_655
Br1 Au1 Br2 133.2(8) 4 3_655
Br1 Au1 Br2 133.2(8) 3_655 2_545
Br1 Au1 Br2 44.0(7) 2_545 2_545
Br1 Au1 Br2 46.8(7) . 2_545
Br2 Au1 Br2 89.17(14) 4 .
Br2 Au1 Br2 89.17(14) 2_545 .
Br2 Au1 Br2 166.2(11) 3_655 .
Br2 Au1 Br2 89.17(14) 3_655 2_545
Br2 Au1 Br2 89.17(14) 3_655 4
Br2 Au1 Br2 166.2(11) 2_545 4
Br2 Br1 Au1 66.9(6) 2_545 .
Br1B Au1B Br1B 89.998(5) 2_545 .
Br1B Au1B Br1B 89.998(5) 4 .
Br1B Au1B Br1B 179.3(6) 3_655 .
Br1B Au1B Br1B 179.3(6) 2_545 4
Br1B Au1B Br1B 89.998(5) 2_545 3_655
Br1B Au1B Br1B 89.998(5) 4 3_655
Br1B Au1B Br2B 139.9(18) 3_655 2_545
Br1B Au1B Br2B 40.1(18) . 2_545
Br1B Au1B Br2B 130.1(18) 4 2_545
Br1B Au1B Br2B 49.9(18) 2_545 2_545
Br1B Au1B Br2B 139.9(18) . 4
Br1B Au1B Br2B 40.1(18) 3_655 4
Br1B Au1B Br2B 49.9(18) 4 4
Br1B Au1B Br2B 130.1(18) 2_545 4
Br1B Au1B Br2B 130.1(18) . 3_655
Br1B Au1B Br2B 49.9(18) 3_655 3_655
Br1B Au1B Br2B 139.9(18) 4 3_655
Br1B Au1B Br2B 40.1(18) 2_545 3_655
Br1B Au1B Br2B 139.9(18) 2_545 .
Br1B Au1B Br2B 49.9(18) . .
Br1B Au1B Br2B 130.1(18) 3_655 .
Br1B Au1B Br2B 40.1(18) 4 .
Br2B Au1B Br2B 89.994(7) 3_655 4
Br2B Au1B Br2B 89.994(8) . 4
Br2B Au1B Br2B 178.8(6) 2_545 4
Br2B Au1B Br2B 89.994(7) . 2_545
Br2B Au1B Br2B 89.994(8) 3_655 2_545
Br2B Au1B Br2B 178.8(6) 3_655 .
Br2B Br1B Au1B 70.8(12) 2_545 .
Br1B Br2B Au1B 69.1(12) 4 .
Na1 Na1 O10A 115.04(13) 7_556 .
Na1 Na1 O12 104.9(2) 7_556 .
O Na1 Na1 0.0(2) 7_556 7_556
O Na1 O10A 115.04(13) 7_556 .
O Na1 O12 104.9(2) 7_556 .
O5 Na1 Na1 102.0(2) . 7_556
O5 Na1 O 102.0(2) . 7_556
O5 Na1 O10A 107.0(2) . .
O5 Na1 O12 97.9(3) . .
O10A Na1 O12 126.0(2) . .
C10 O1 C1 116.1(5) 2_545 .
C1A O1A C10A 115.5(5) . 4
C1 O2 C5 113.6(4) . .
C1A O2A C5A 114.6(5) . .
C2 O3 H3 109.5 . .
C2A O3A H3A 109.5 . .
C3 O4 H4 109.5 . .
C3A O4A H4A 109.5 . .
Na1 O5 H1 49.8 . .
C6 O5 Na1 113.1(4) . .
C6 O5 H1 109.5 . .
C6A O5A H5A 109.5 . .
C7 O6 C4 116.3(5) . .
C7A O6A C4A 116.8(5) . .
C11 O7 C7 114.8(4) . .
C11A O7A C7A 113.5(4) . .
C8 O8 H8 109.5 . .
C8A O8A H8A 109.5 . .
C12 O10 H10 109.5 . .
Na1 O10A H10A 110.5 . .
C12A O10A Na1 113.6(4) . .
C12A O10A H10A 109.5 . .
C9 O11 H11 109.5 . .
C9A O11A H11A 109.5 . .
Na1 O12 H12A 126.2 . .
Na1 O12 H12B 124.8 . .
H12A O12 H12B 109.0 . .
O1 C1 H1A 109.1 . .
O1 C1 C2 106.6(5) . .
O2 C1 O1 111.3(5) . .
O2 C1 H1A 109.1 . .
O2 C1 C2 111.5(5) . .
C2 C1 H1A 109.1 . .
O1A C1A H1AA 108.9 . .
O1A C1A C2A 109.5(5) . .
O2A C1A O1A 109.9(5) . .
O2A C1A H1AA 108.9 . .
O2A C1A C2A 110.7(5) . .
C2A C1A H1AA 108.9 . .
O3 C2 C1 111.9(5) . .
O3 C2 H2 107.6 . .
O3 C2 C3 112.5(5) . .
C1 C2 H2 107.6 . .
C3 C2 C1 109.5(5) . .
C3 C2 H2 107.6 . .
O3A C2A C1A 109.5(6) . .
O3A C2A H2A 109.1 . .
O3A C2A C3A 109.4(5) . .
C1A C2A H2A 109.1 . .
C3A C2A C1A 110.4(5) . .
C3A C2A H2A 109.1 . .
O4 C3 C2 111.1(5) . .
O4 C3 H3B 110.1 . .
O4 C3 C4 107.1(5) . .
C2 C3 H3B 110.1 . .
C4 C3 C2 108.4(5) . .
C4 C3 H3B 110.1 . .
O4A C3A C2A 107.7(5) . .
O4A C3A H3AA 110.4 . .
O4A C3A C4A 109.3(5) . .
C2A C3A H3AA 110.4 . .
C2A C3A C4A 108.6(5) . .
C4A C3A H3AA 110.4 . .
O6 C4 C3 106.4(4) . .
O6 C4 H4B 110.6 . .
O6 C4 C5 109.7(5) . .
C3 C4 H4B 110.6 . .
C3 C4 C5 109.0(5) . .
C5 C4 H4B 110.6 . .
O6A C4A C3A 106.2(5) . .
O6A C4A H4AA 110.4 . .
O6A C4A C5A 109.9(5) . .
C3A C4A H4AA 110.4 . .
C5A C4A C3A 109.5(5) . .
C5A C4A H4AA 110.4 . .
O2 C5 C4 109.1(5) . .
O2 C5 H5 108.8 . .
O2 C5 C6 107.7(5) . .
C4 C5 H5 108.8 . .
C6 C5 C4 113.4(5) . .
C6 C5 H5 108.8 . .
O2A C5A C4A 106.6(5) . .
O2A C5A H5AA 109.9 . .
O2A C5A C6A 106.7(5) . .
C4A C5A H5AA 109.9 . .
C6A C5A C4A 113.6(6) . .
C6A C5A H5AA 109.9 . .
O5 C6 C5 110.3(6) . .
O5 C6 H6A 109.6 . .
O5 C6 H6B 109.6 . .
C5 C6 H6A 109.6 . .
C5 C6 H6B 109.6 . .
H6A C6 H6B 108.1 . .
O5A C6A C5A 111.1(6) . .
O5A C6A H6AA 109.4 . .
O5A C6A H6AB 109.4 . .
C5A C6A H6AA 109.4 . .
C5A C6A H6AB 109.4 . .
H6AA C6A H6AB 108.0 . .
O6 C7 O7 109.7(5) . .
O6 C7 H7 109.8 . .
O6 C7 C8 107.7(5) . .
O7 C7 H7 109.8 . .
O7 C7 C8 109.9(5) . .
C8 C7 H7 109.8 . .
O6A C7A O7A 111.7(5) . .
O6A C7A H7A 109.0 . .
O6A C7A C8A 108.3(5) . .
O7A C7A H7A 109.0 . .
O7A C7A C8A 109.8(5) . .
C8A C7A H7A 109.0 . .
O8 C8 C7 110.2(5) . .
O8 C8 H8B 107.7 . .
O8 C8 C9 111.7(5) . .
C7 C8 H8B 107.7 . .
C9 C8 C7 111.7(5) . .
C9 C8 H8B 107.7 . .
O8A C8A C7A 107.8(5) . .
O8A C8A H8AA 109.4 . .
O8A C8A C9A 111.4(5) . .
C7A C8A H8AA 109.4 . .
C9A C8A C7A 109.4(5) . .
C9A C8A H8AA 109.4 . .
O11 C9 C8 113.0(5) . .
O11 C9 H9 109.8 . .
O11 C9 C10 106.6(5) . .
C8 C9 H9 109.8 . .
C8 C9 C10 107.6(5) . .
C10 C9 H9 109.8 . .
O11A C9A C8A 110.1(5) . .
O11A C9A H9A 108.4 . .
O11A C9A C10A 112.6(5) . .
C8A C9A H9A 108.4 . .
C10A C9A C8A 108.8(5) . .
C10A C9A H9A 108.4 . .
O1 C10 C9 108.7(5) 4 .
O1 C10 H10B 109.2 4 .
O1 C10 C11 112.5(5) 4 .
C9 C10 H10B 109.2 . .
C11 C10 C9 108.0(5) . .
C11 C10 H10B 109.2 . .
O1A C10A C9A 108.1(4) 2_545 .
O1A C10A H10C 109.2 2_545 .
O1A C10A C11A 111.0(5) 2_545 .
C9A C10A H10C 109.2 . .
C9A C10A C11A 110.1(6) . .
C11A C10A H10C 109.2 . .
O7 C11 C10 109.2(5) . .
O7 C11 H11B 109.0 . .
O7 C11 C12 106.6(5) . .
C10 C11 H11B 109.0 . .
C12 C11 C10 113.8(5) . .
C12 C11 H11B 109.0 . .
O7A C11A C10A 108.3(5) . .
O7A C11A H11C 109.6 . .
O7A C11A C12A 106.6(5) . .
C10A C11A H11C 109.6 . .
C12A C11A C10A 113.0(5) . .
C12A C11A H11C 109.6 . .
O10 C12 C11 109.5(6) . .
O10 C12 H12C 109.8 . .
O10 C12 H12D 109.8 . .
C11 C12 H12C 109.8 . .
C11 C12 H12D 109.8 . .
H12C C12 H12D 108.2 . .
O10A C12A C11A 111.1(5) . .
O10A C12A H12E 109.4 . .
O10A C12A H12F 109.4 . .
C11A C12A H12E 109.4 . .
C11A C12A H12F 109.4 . .
H12E C12A H12F 108.0 . .
C10B O1B C1B 116.2(5) 2_545 .
C4B O2B C5B 115.8(5) . .
C2B O3B H3BA 109.5 . .
C3B O4B H4BA 109.5 . .
C6B O5B H5B 109.5 . .
C7B O6B C4B 116.4(5) . .
C10B O7B C11B 113.5(5) . .
C8B O8B H8BA 109.5 . .
C9B O9B H9B 109.5 . .
C12B O10B H10D 109.5 . .
O1B C1B H1B 110.1 . .
O1B C1B C2B 107.7(5) . .
O1B C1B C5B 109.4(5) . .
C2B C1B H1B 110.1 . .
C2B C1B C5B 109.4(6) . .
C5B C1B H1B 110.1 . .
O3B C2B C1B 110.1(5) . .
O3B C2B H2B 109.3 . .
O3B C2B C3B 109.2(5) . .
C1B C2B H2B 109.3 . .
C3B C2B C1B 109.6(5) . .
C3B C2B H2B 109.3 . .
O4B C3B C2B 110.2(5) . .
O4B C3B H3BB 108.3 . .
O4B C3B C4B 109.5(5) . .
C2B C3B H3BB 108.3 . .
C2B C3B C4B 112.2(5) . .
C4B C3B H3BB 108.3 . .
O2B C4B O6B 111.4(5) . .
O2B C4B C3B 110.1(6) . .
O2B C4B H4BB 109.7 . .
O6B C4B C3B 106.0(5) . .
O6B C4B H4BB 109.7 . .
C3B C4B H4BB 109.7 . .
O2B C5B C1B 108.9(5) . .
O2B C5B H5BA 108.1 . .
O2B C5B C6B 109.2(5) . .
C1B C5B H5BA 108.1 . .
C6B C5B C1B 114.3(6) . .
C6B C5B H5BA 108.1 . .
O5B C6B H6BA 110.2 . .
O5B C6B H6BB 110.2 . .
C5B C6B O5B 107.4(6) . .
C5B C6B H6BA 110.2 . .
C5B C6B H6BB 110.2 . .
H6BA C6B H6BB 108.5 . .
O6B C7B H7B 109.6 . .
O6B C7B C8B 108.6(5) . .
O6B C7B C11B 112.2(6) . .
C8B C7B H7B 109.6 . .
C11B C7B H7B 109.6 . .
C11B C7B C8B 107.1(5) . .
O8B C8B C7B 108.9(5) . .
O8B C8B H8BB 110.2 . .
O8B C8B C9B 107.4(6) . .
C7B C8B H8BB 110.2 . .
C9B C8B C7B 109.8(5) . .
C9B C8B H8BB 110.2 . .
O9B C9B C8B 110.5(5) . .
O9B C9B H9BA 108.5 . .
O9B C9B C10B 110.1(5) . .
C8B C9B H9BA 108.5 . .
C8B C9B C10B 110.8(6) . .
C10B C9B H9BA 108.5 . .
O1B C10B C9B 107.2(5) 4 .
O1B C10B H10E 108.8 4 .
O7B C10B O1B 112.2(6) . 4
O7B C10B C9B 110.9(6) . .
O7B C10B H10E 108.8 . .
C9B C10B H10E 108.8 . .
O7B C11B C7B 111.1(6) . .
O7B C11B H11D 108.8 . .
O7B C11B C12B 108.0(6) . .
C7B C11B H11D 108.8 . .
C12B C11B C7B 111.3(6) . .
C12B C11B H11D 108.8 . .
O10B C12B C11B 110.8(7) . .
O10B C12B H12G 109.5 . .
O10B C12B H12H 109.5 . .
C11B C12B H12G 109.5 . .
C11B C12B H12H 109.5 . .
H12G C12B H12H 108.1 . .
H9C O9 H9D 109.6 . .
H13A O13 H13B 109.5 . .

loop_
_geom_bond_atom_site_label_1
_geom_bond_atom_site_label_2
_geom_bond_distance
_geom_bond_site_symmetry_2
Au1A Br1A 2.340(14) .
Au1A Br1A 2.340(14) 4
Au1A Br1A 2.340(14) 2_545
Au1A Br1A 2.340(14) 3_655
Au1A Br2A 2.351(13) 2_545
Au1A Br2A 2.351(13) .
Au1A Br2A 2.351(13) 4
Au1A Br2A 2.351(13) 3_655
Br1A Br2A 1.85(4) 2_545
Au1 Br1 2.397(9) 3_655
Au1 Br1 2.397(9) 2_545
Au1 Br1 2.397(9) 4
Au1 Br1 2.397(9) .
Au1 Br2 2.407(10) 4
Au1 Br2 2.407(10) .
Au1 Br2 2.407(10) 2_545
Au1 Br2 2.407(10) 3_655
Br1 Br2 1.91(3) 2_545
Au1B Br1B 2.349(18) .
Au1B Br1B 2.349(18) 3_655
Au1B Br1B 2.349(18) 2_545
Au1B Br1B 2.349(18) 4
Au1B Br2B 2.375(19) 2_545
Au1B Br2B 2.375(19) 4
Au1B Br2B 2.375(19) .
Au1B Br2B 2.375(19) 3_655
Br1B Br2B 1.62(7) 2_545
Br2B Br1B 1.62(7) 4
Na1 Na1 2.754(9) 7_556
Na1 O 2.754(9) 7_556
Na1 O5 2.733(7) .
Na1 O10A 2.770(7) .
Na1 O12 2.825(9) .
O1 C1 1.425(8) .
O1 C10 1.420(8) 2_545
O1A C1A 1.424(8) .
O1A C10A 1.451(8) 4
O2 C1 1.396(7) .
O2 C5 1.412(8) .
O2A C1A 1.420(7) .
O2A C5A 1.442(8) .
O3 H3 0.8400 .
O3 C2 1.441(7) .
O3A H3A 0.8400 .
O3A C2A 1.413(8) .
O4 H4 0.8400 .
O4 C3 1.436(7) .
O4A H4A 0.8400 .
O4A C3A 1.450(7) .
O5 H1 0.8400 .
O5 C6 1.431(9) .
O5A H5A 0.8400 .
O5A C6A 1.424(10) .
O6 C4 1.454(7) .
O6 C7 1.408(8) .
O6A C4A 1.460(8) .
O6A C7A 1.400(8) .
O7 C7 1.436(7) .
O7 C11 1.420(8) .
O7A C7A 1.424(7) .
O7A C11A 1.414(8) .
O8 H8 0.8400 .
O8 C8 1.426(7) .
O8A H8A 0.8400 .
O8A C8A 1.445(7) .
O10 H10 0.8400 .
O10 C12 1.429(9) .
O10A H10A 0.8400 .
O10A C12A 1.429(8) .
O11 H11 0.8400 .
O11 C9 1.426(7) .
O11A H11A 0.8400 .
O11A C9A 1.428(7) .
O12 H12A 1.0677 .
O12 H12B 1.0627 .
C1 H1A 1.0000 .
C1 C2 1.534(8) .
C1A H1AA 1.0000 .
C1A C2A 1.515(9) .
C2 H2 1.0000 .
C2 C3 1.532(9) .
C2A H2A 1.0000 .
C2A C3A 1.502(10) .
C3 H3B 1.0000 .
C3 C4 1.502(8) .
C3A H3AA 1.0000 .
C3A C4A 1.527(8) .
C4 H4B 1.0000 .
C4 C5 1.539(9) .
C4A H4AA 1.0000 .
C4A C5A 1.523(9) .
C5 H5 1.0000 .
C5 C6 1.536(8) .
C5A H5AA 1.0000 .
C5A C6A 1.514(9) .
C6 H6A 0.9900 .
C6 H6B 0.9900 .
C6A H6AA 0.9900 .
C6A H6AB 0.9900 .
C7 H7 1.0000 .
C7 C8 1.507(9) .
C7A H7A 1.0000 .
C7A C8A 1.549(9) .
C8 H8B 1.0000 .
C8 C9 1.489(10) .
C8A H8AA 1.0000 .
C8A C9A 1.514(10) .
C9 H9 1.0000 .
C9 C10 1.533(8) .
C9A H9A 1.0000 .
C9A C10A 1.494(8) .
C10 O1 1.421(8) 4
C10 H10B 1.0000 .
C10 C11 1.532(8) .
C10A O1A 1.451(8) 2_545
C10A H10C 1.0000 .
C10A C11A 1.552(8) .
C11 H11B 1.0000 .
C11 C12 1.494(8) .
C11A H11C 1.0000 .
C11A C12A 1.534(8) .
C12 H12C 0.9900 .
C12 H12D 0.9900 .
C12A H12E 0.9900 .
C12A H12F 0.9900 .
O1B C1B 1.451(8) .
O1B C10B 1.403(9) 2_545
O2B C4B 1.408(8) .
O2B C5B 1.436(8) .
O3B H3BA 0.8400 .
O3B C2B 1.437(7) .
O4B H4BA 0.8400 .
O4B C3B 1.435(7) .
O5B H5B 0.8400 .
O5B C6B 1.487(10) .
O6B C4B 1.422(8) .
O6B C7B 1.370(9) .
O7B C10B 1.402(8) .
O7B C11B 1.431(10) .
O8B H8BA 0.8400 .
O8B C8B 1.453(8) .
O9B H9B 0.8400 .
O9B C9B 1.435(8) .
O10B H10D 0.8400 .
O10B C12B 1.413(11) .
C1B H1B 1.0000 .
C1B C2B 1.522(9) .
C1B C5B 1.535(9) .
C2B H2B 1.0000 .
C2B C3B 1.483(9) .
C3B H3BB 1.0000 .
C3B C4B 1.547(9) .
C4B H4BB 1.0000 .
C5B H5BA 1.0000 .
C5B C6B 1.480(9) .
C6B H6BA 0.9900 .
C6B H6BB 0.9900 .
C7B H7B 1.0000 .
C7B C8B 1.553(9) .
C7B C11B 1.549(9) .
C8B H8BB 1.0000 .
C8B C9B 1.503(10) .
C9B H9BA 1.0000 .
C9B C10B 1.540(9) .
C10B O1B 1.403(9) 4
C10B H10E 1.0000 .
C11B H11D 1.0000 .
C11B C12B 1.534(9) .
C12B H12G 0.9900 .
C12B H12H 0.9900 .
O9 H9C 0.8693 .
O9 H9D 0.8695 .
O13 H13A 0.8696 .
O13 H13B 0.8705 .

loop_
_geom_hbond_atom_site_label_D
_geom_hbond_atom_site_label_H
_geom_hbond_atom_site_label_A
_geom_hbond_distance_DH
_geom_hbond_distance_HA
_geom_hbond_distance_DA
_geom_hbond_angle_DHA
_geom_hbond_site_symmetry_A
O3 H3 O11 0.84 1.99 2.819(6) 171.2 2_545
O3A H3A O11A 0.84 2.08 2.892(7) 163.5 4
O4 H4 O8B 0.84 2.02 2.775(5) 149.3 .
O4A H4A O8A 0.84 2.09 2.888(7) 158.3 .
O11 H11 O3 0.84 2.20 2.819(6) 131.1 4
O11A H11A O3A 0.84 2.06 2.892(7) 170.0 2_545
O3B H3BA O9B 0.84 1.96 2.793(7) 169.0 2_545
O4B H4BA O11A 0.84 1.96 2.776(6) 163.8 7_556
O8B H8BA O4B 0.84 1.95 2.764(7) 163.5 .
O10B H10D O8A 0.84 2.30 2.818(7) 120.6 1_554

loop_
_geom_torsion_atom_site_label_1
_geom_torsion_atom_site_label_2
_geom_torsion_atom_site_label_3
_geom_torsion_atom_site_label_4
_geom_torsion
_geom_torsion_site_symmetry_1
_geom_torsion_site_symmetry_4
Na1 O5 C6 C5 79.8(5) . .
Na1 O10A C12A C11A 75.6(5) . .
O1 C1 C2 O3 58.3(7) . .
O1 C1 C2 C3 -67.2(6) . .
O1 C10 C11 O7 180.0(5) 4 .
O1 C10 C11 C12 61.0(8) 4 .
O1A C1A C2A O3A 53.5(7) . .
O1A C1A C2A C3A -67.1(7) . .
O1A C10A C11A O7A -179.0(4) 2_545 .
O1A C10A C11A C12A 63.2(7) 2_545 .
O2 C1 C2 O3 -180.0(5) . .
O2 C1 C2 C3 54.6(7) . .
O2 C5 C6 O5 -60.9(7) . .
O2A C1A C2A O3A 174.9(5) . .
O2A C1A C2A C3A 54.3(7) . .
O2A C5A C6A O5A -59.0(7) . .
O3 C2 C3 O4 62.5(7) . .
O3 C2 C3 C4 180.0(5) . .
O3A C2A C3A O4A 65.8(7) . .
O3A C2A C3A C4A -175.9(5) . .
O4 C3 C4 O6 -63.6(6) . .
O4 C3 C4 C5 178.2(5) . .
O4A C3A C4A O6A -64.5(7) . .
O4A C3A C4A C5A 176.9(5) . .
O6 C4 C5 O2 -176.8(4) . .
O6 C4 C5 C6 63.0(7) . .
O6 C7 C8 O8 60.3(7) . .
O6 C7 C8 C9 -64.5(7) . .
O6A C4A C5A O2A -177.0(4) . .
O6A C4A C5A C6A 65.8(8) . .
O6A C7A C8A O8A 55.6(6) . .
O6A C7A C8A C9A -65.7(6) . .
O7 C7 C8 O8 179.7(5) . .
O7 C7 C8 C9 54.9(7) . .
O7 C11 C12 O10 -61.9(7) . .
O7A C7A C8A O8A 177.8(5) . .
O7A C7A C8A C9A 56.5(7) . .
O7A C11A C12A O10A -55.5(6) . .
O8 C8 C9 O11 60.3(7) . .
O8 C8 C9 C10 177.8(5) . .
O8A C8A C9A O11A 61.0(7) . .
O8A C8A C9A C10A -175.2(5) . .
O11 C9 C10 O1 -56.2(7) . 4
O11 C9 C10 C11 -178.6(5) . .
O11A C9A C10A O1A -58.4(7) . 2_545
O11A C9A C10A C11A -179.8(5) . .
C1 O2 C5 C4 61.5(7) . .
C1 O2 C5 C6 -175.0(5) . .
C1 C2 C3 O4 -172.4(5) . .
C1 C2 C3 C4 -54.9(7) . .
C1A O2A C5A C4A 61.7(7) . .
C1A O2A C5A C6A -176.5(5) . .
C1A C2A C3A O4A -173.5(5) . .
C1A C2A C3A C4A -55.2(7) . .
C2 C3 C4 O6 176.4(5) . .
C2 C3 C4 C5 58.2(7) . .
C2A C3A C4A O6A 178.2(5) . .
C2A C3A C4A C5A 59.6(7) . .
C3 C4 C5 O2 -60.8(7) . .
C3 C4 C5 C6 179.1(6) . .
C3A C4A C5A O2A -60.7(7) . .
C3A C4A C5A C6A -177.9(6) . .
C4 O6 C7 O7 107.5(5) . .
C4 O6 C7 C8 -133.0(5) . .
C4 C5 C6 O5 60.0(8) . .
C4A O6A C7A O7A 106.6(6) . .
C4A O6A C7A C8A -132.3(5) . .
C4A C5A C6A O5A 58.2(8) . .
C5 O2 C1 O1 59.9(7) . .
C5 O2 C1 C2 -59.0(7) . .
C5A O2A C1A O1A 62.1(6) . .
C5A O2A C1A C2A -59.1(7) . .
C7 O6 C4 C3 131.0(5) . .
C7 O6 C4 C5 -111.3(5) . .
C7 O7 C11 C10 59.4(7) . .
C7 O7 C11 C12 -177.2(5) . .
C7 C8 C9 O11 -175.7(5) . .
C7 C8 C9 C10 -58.3(7) . .
C7A O6A C4A C3A 131.0(5) . .
C7A O6A C4A C5A -110.6(6) . .
C7A O7A C11A C10A 61.4(6) . .
C7A O7A C11A C12A -176.8(5) . .
C7A C8A C9A O11A -179.9(5) . .
C7A C8A C9A C10A -56.1(7) . .
C8 C9 C10 O1 -177.8(5) . 4
C8 C9 C10 C11 59.9(7) . .
C8A C9A C10A O1A 179.3(5) . 2_545
C8A C9A C10A C11A 57.8(7) . .
C9 C10 C11 O7 -60.1(7) . .
C9 C10 C11 C12 -179.0(6) . .
C9A C10A C11A O7A -59.3(6) . .
C9A C10A C11A C12A -177.2(5) . .
C10 O1 C1 O2 107.6(5) 2_545 .
C10 O1 C1 C2 -130.5(5) 2_545 .
C10 C11 C12 O10 58.6(8) . .
C10A O1A C1A O2A 106.8(6) 4 .
C10A O1A C1A C2A -131.3(5) 4 .
C10A C11A C12A O10A 63.3(7) . .
C11 O7 C7 O6 62.3(6) . .
C11 O7 C7 C8 -56.0(7) . .
C11A O7A C7A O6A 59.3(6) . .
C11A O7A C7A C8A -60.9(6) . .
O1B C1B C2B O3B -64.0(7) . .
O1B C1B C2B C3B 175.8(5) . .
O1B C1B C5B O2B -175.8(5) . .
O1B C1B C5B C6B 61.7(7) . .
O2B C5B C6B O5B -73.4(7) . .
O3B C2B C3B O4B 63.3(7) . .
O3B C2B C3B C4B -174.5(5) . .
O4B C3B C4B O2B 174.5(5) . .
O4B C3B C4B O6B 53.8(7) . .
O6B C7B C8B O8B -65.5(8) . .
O6B C7B C8B C9B 177.1(6) . .
O6B C7B C11B O7B -176.7(5) . .
O6B C7B C11B C12B 62.9(8) . .
O7B C11B C12B O10B -70.9(9) . .
O8B C8B C9B O9B 64.1(7) . .
O8B C8B C9B C10B -173.6(5) . .
O9B C9B C10B O1B 55.3(8) . 4
O9B C9B C10B O7B 178.1(6) . .
C1B C2B C3B O4B -176.0(5) . .
C1B C2B C3B C4B -53.8(7) . .
C1B C5B C6B O5B 48.8(8) . .
C2B C1B C5B O2B -58.0(7) . .
C2B C1B C5B C6B 179.5(6) . .
C2B C3B C4B O2B 51.8(7) . .
C2B C3B C4B O6B -68.8(7) . .
C4B O2B C5B C1B 59.6(7) . .
C4B O2B C5B C6B -174.9(6) . .
C4B O6B C7B C8B 129.4(6) . .
C4B O6B C7B C11B -112.4(6) . .
C5B O2B C4B O6B 61.8(7) . .
C5B O2B C4B C3B -55.5(7) . .
C5B C1B C2B O3B 177.1(5) . .
C5B C1B C2B C3B 57.0(7) . .
C7B O6B C4B O2B 111.0(6) . .
C7B O6B C4B C3B -129.2(5) . .
C7B C8B C9B O9B -177.6(6) . .
C7B C8B C9B C10B -55.2(8) . .
C7B C11B C12B O10B 51.3(10) . .
C8B C7B C11B O7B -57.7(7) . .
C8B C7B C11B C12B -178.1(7) . .
C8B C9B C10B O1B -67.3(7) . 4
C8B C9B C10B O7B 55.5(8) . .
C10B O1B C1B C2B 128.7(5) 2_545 .
C10B O1B C1B C5B -112.5(6) 2_545 .
C10B O7B C11B C7B 61.2(7) . .
C10B O7B C11B C12B -176.5(6) . .
C11B O7B C10B O1B 61.4(7) . 4
C11B O7B C10B C9B -58.4(8) . .
C11B C7B C8B O8B 173.1(6) . .
C11B C7B C8B C9B 55.7(8) . .

loop_
_smtbx_masks_void_nr
_smtbx_masks_void_average_x
_smtbx_masks_void_average_y
_smtbx_masks_void_average_z
_smtbx_masks_void_volume
_smtbx_masks_void_count_electrons
1 0.000 0.000 0.000 242.7 102.7
2 0.000 0.000 0.500 446.0 226.4
3 0.000 0.500 0.922 1165.8 301.4
4 0.500 0.000 0.078 1165.8 306.8
5 0.500 0.500 0.500 446.0 222.1
6 0.500 0.500 0.000 242.7 103.5
